data_7051530
loop_
_publ_author_name
'Brooks, Simon J.'
'Edwards, Peter R.'
'Gale, Philip A.'
'Light, Mark E.'

_publ_section_title
;
 Carboxylate complexation by a family of easy-to-make
 ortho-phenylenediamine based bis-ureas: studies in solution and the
 solid state
;
_journal_issue 1
_journal_name_full 'New Journal of Chemistry'
_journal_page_first 65
_journal_paper_doi 10.1039/b511963d
_journal_volume 30
_journal_year 2006
_chemical_formula_moiety 'C16 H36 N, C16 H14 N4 O2, F'
_chemical_formula_sum 'C32 H50 F N5 O2'
_chemical_formula_weight 555.77
_chemical_name_systematic
;
?
;
_space_group_IT_number 2
_symmetry_cell_setting triclinic
_symmetry_space_group_name_Hall '-P 1'
_symmetry_space_group_name_H-M 'P -1'
_atom_sites_solution_hydrogens geom
_atom_sites_solution_primary direct
_atom_sites_solution_secondary difmap
_audit_creation_method SHELXL-97
_cell_angle_alpha 72.25(16)
_cell_angle_beta 74.7(2)
_cell_angle_gamma 71.82(14)
_cell_formula_units_Z 4
_cell_length_a 12.07(3)
_cell_length_b 16.80(3)
_cell_length_c 17.13(3)
_cell_measurement_reflns_used 12678
_cell_measurement_temperature 120(2)
_cell_measurement_theta_max 27.10
_cell_measurement_theta_min 2.91
_cell_volume 3088(12)
_computing_cell_refinement 'DENZO (Otwinowski & Minor, 1997) & COLLECT (Hooft, R.W.W., 1998)'
_computing_data_collection 'COLLECT (Hooft, R.W.W., 1998)'
_computing_data_reduction 'DENZO (Otwinowski & Minor, 1997) & COLLECT (Hooft, R.W.W., 1998)'
_computing_molecular_graphics 'CAMERON (Watkin, et al., 1993)'
_computing_publication_material 'WINGX (Farrugia, 1998)'
_computing_structure_refinement 'SHELXL-97 (Sheldrick, 1997)'
_computing_structure_solution 'SHELXS-97 (Sheldrick, 1997)'
_diffrn_ambient_temperature 120(2)
_diffrn_detector_area_resol_mean 9.091
_diffrn_measured_fraction_theta_full 0.960
_diffrn_measured_fraction_theta_max 0.960
_diffrn_measurement_device_type 'Bruker-Nonius CCD camera on \k-goniostat'
_diffrn_measurement_method '\f & \w scans to fill the asymmetric unit'
_diffrn_radiation_monochromator '10cm confocal mirrors'
_diffrn_radiation_source 'Bruker Nonius FR591 Rotating Anode'
_diffrn_radiation_type MoK\a
_diffrn_radiation_wavelength 0.71073
_diffrn_reflns_av_R_equivalents 0.1370
_diffrn_reflns_av_sigmaI/netI 0.1452
_diffrn_reflns_limit_h_max 15
_diffrn_reflns_limit_h_min -15
_diffrn_reflns_limit_k_max 21
_diffrn_reflns_limit_k_min -21
_diffrn_reflns_limit_l_max 21
_diffrn_reflns_limit_l_min -21
_diffrn_reflns_number 61461
_diffrn_reflns_theta_full 27.48
_diffrn_reflns_theta_max 27.48
_diffrn_reflns_theta_min 3.05
_diffrn_standards_number 0
_exptl_absorpt_coefficient_mu 0.080
_exptl_absorpt_correction_T_max 0.9976
_exptl_absorpt_correction_T_min 0.9890
_exptl_absorpt_correction_type multi-scan
_exptl_absorpt_process_details
;
SADABS V2.10 (Sheldrick, G.M., 2003)
;
_exptl_crystal_colour Colourless
_exptl_crystal_density_diffrn 1.196
_exptl_crystal_density_method 'not measured'
_exptl_crystal_description Block
_exptl_crystal_F_000 1208
_exptl_crystal_size_max 0.14
_exptl_crystal_size_mid 0.07
_exptl_crystal_size_min 0.03
_refine_diff_density_max 0.229
_refine_diff_density_min -0.328
_refine_diff_density_rms 0.049
_refine_ls_extinction_method none
_refine_ls_goodness_of_fit_ref 1.053
_refine_ls_hydrogen_treatment constr
_refine_ls_matrix_type full
_refine_ls_number_parameters 721
_refine_ls_number_reflns 13602
_refine_ls_number_restraints 0
_refine_ls_restrained_S_all 1.053
_refine_ls_R_factor_all 0.2021
_refine_ls_R_factor_gt 0.0960
_refine_ls_shift/su_max 0.000
_refine_ls_shift/su_mean 0.000
_refine_ls_structure_factor_coef Fsqd
_refine_ls_weighting_details 'calc w=1/[\s^2^(Fo^2^)+(0.0500P)^2^+2.1613P] where P=(Fo^2^+2Fc^2^)/3'
_refine_ls_weighting_scheme calc
_refine_ls_wR_factor_gt 0.1573
_refine_ls_wR_factor_ref 0.1877
_reflns_number_gt 6992
_reflns_number_total 13602
_reflns_threshold_expression >2sigma(I)
_cod_data_source_file b511963d.txt
_cod_data_source_block 2005sot0886
_cod_depositor_comments
;
The following automatic conversions were performed:
'_symmetry_cell_setting' value 'Triclinic' changed to 'triclinic'
according to '/home/saulius/struct/CIF-dictionaries/cif_core.dic'
dictionary named 'cif_core.dic' version 2.4.1 from 2010-06-29.

Automatic conversion script
Id: cif_fix_enum 1527 2010-12-29 10:47:43Z saulius 
;
_cod_original_cell_volume 3087(11)
_cod_original_sg_symbol_H-M P-1
_cod_database_code 7051530

loop_
_symmetry_equiv_pos_as_xyz
'x, y, z'
'-x, -y, -z'

loop_
_atom_site_label
_atom_site_type_symbol
_atom_site_fract_x
_atom_site_fract_y
_atom_site_fract_z
_atom_site_U_iso_or_equiv
_atom_site_adp_type
_atom_site_occupancy
_atom_site_symmetry_multiplicity
_atom_site_calc_flag
_atom_site_refinement_flags
_atom_site_disorder_assembly
_atom_site_disorder_group
F101 F 0.41426(15) 0.38611(11) 0.18065(11) 0.0344(5) Uani 1 1 d . . .
F201 F -0.07801(15) 0.88576(12) 0.17828(11) 0.0368(5) Uani 1 1 d . . .
N101 N 0.1676(2) 0.53028(16) -0.03956(16) 0.0305(6) Uani 1 1 d . . .
H901 H 0.0934 0.5387 -0.0436 0.037 Uiso 1 1 calc R . .
N102 N 0.2001(2) 0.38029(16) 0.16483(16) 0.0278(6) Uani 1 1 d . . .
H902 H 0.2724 0.3830 0.1631 0.033 Uiso 1 1 calc R . .
N103 N 0.2562(2) 0.35511(16) 0.32071(16) 0.0306(6) Uani 1 1 d . . .
H903 H 0.3146 0.3622 0.2779 0.037 Uiso 1 1 calc R . .
N104 N 0.4179(2) 0.45391(17) 0.30092(18) 0.0357(7) Uani 1 1 d . . .
H904 H 0.4231 0.4393 0.2547 0.043 Uiso 1 1 calc R . .
O101 O 0.04443(19) 0.43339(14) 0.09595(14) 0.0351(6) Uani 1 1 d . . .
O102 O 0.1758(2) 0.37958(15) 0.45185(15) 0.0414(6) Uani 1 1 d . . .
C101 C 0.2480(3) 0.5681(2) -0.0980(2) 0.0337(8) Uani 1 1 d . . .
H101 H 0.2339 0.6077 -0.1496 0.040 Uiso 1 1 calc R . .
C102 C 0.3520(3) 0.5398(2) -0.0700(2) 0.0360(8) Uani 1 1 d . . .
H102 H 0.4237 0.5559 -0.0986 0.043 Uiso 1 1 calc R . .
C103 C 0.3350(3) 0.4819(2) 0.0091(2) 0.0316(8) Uani 1 1 d . . .
H103 H 0.3928 0.4523 0.0434 0.038 Uiso 1 1 calc R . .
C104 C 0.2188(3) 0.4766(2) 0.02734(19) 0.0270(7) Uani 1 1 d . . .
C105 C 0.1475(3) 0.4287(2) 0.09763(19) 0.0279(7) Uani 1 1 d . . .
C106 C 0.1470(3) 0.3258(2) 0.2375(2) 0.0300(8) Uani 1 1 d . . .
C107 C 0.0690(3) 0.2828(2) 0.2324(2) 0.0341(8) Uani 1 1 d . . .
H107 H 0.0497 0.2899 0.1800 0.041 Uiso 1 1 calc R . .
C108 C 0.0191(3) 0.2295(2) 0.3030(2) 0.0350(8) Uani 1 1 d . . .
H108 H -0.0368 0.2024 0.2990 0.042 Uiso 1 1 calc R . .
C109 C 0.0498(3) 0.2152(2) 0.3794(2) 0.0356(8) Uani 1 1 d . . .
H109 H 0.0163 0.1776 0.4273 0.043 Uiso 1 1 calc R . .
C110 C 0.1289(3) 0.2556(2) 0.3856(2) 0.0337(8) Uani 1 1 d . . .
H110 H 0.1514 0.2450 0.4377 0.040 Uiso 1 1 calc R . .
C111 C 0.1765(3) 0.3124(2) 0.3153(2) 0.0285(8) Uani 1 1 d . . .
C112 C 0.2509(3) 0.3869(2) 0.3872(2) 0.0329(8) Uani 1 1 d . . .
C113 C 0.3401(3) 0.4334(2) 0.3752(2) 0.0318(8) Uani 1 1 d . . .
C114 C 0.3587(3) 0.4681(2) 0.4319(2) 0.0401(9) Uani 1 1 d . . .
H114 H 0.3175 0.4648 0.4879 0.048 Uiso 1 1 calc R . .
C115 C 0.4502(3) 0.5095(2) 0.3916(3) 0.0490(10) Uani 1 1 d . . .
H115 H 0.4831 0.5389 0.4156 0.059 Uiso 1 1 calc R . .
C116 C 0.4840(3) 0.5000(2) 0.3113(2) 0.0430(9) Uani 1 1 d . . .
H116 H 0.5441 0.5221 0.2700 0.052 Uiso 1 1 calc R . .
N105 N 0.0398(2) 0.62789(16) 0.24160(17) 0.0335(7) Uani 1 1 d . . .
C117 C -0.0369(3) 0.6866(2) 0.1773(2) 0.0356(8) Uani 1 1 d . . .
H11A H -0.0205 0.7443 0.1600 0.043 Uiso 1 1 calc R . .
H11B H -0.1214 0.6936 0.2047 0.043 Uiso 1 1 calc R . .
C118 C -0.0180(3) 0.6545(2) 0.0989(2) 0.0381(9) Uani 1 1 d . . .
H11C H 0.0587 0.6620 0.0627 0.046 Uiso 1 1 calc R . .
H11D H -0.0155 0.5922 0.1149 0.046 Uiso 1 1 calc R . .
C119 C -0.1192(3) 0.7053(2) 0.0512(2) 0.0449(9) Uani 1 1 d . . .
H11E H -0.1345 0.7675 0.0482 0.054 Uiso 1 1 calc R . .
H11F H -0.0945 0.6979 -0.0066 0.054 Uiso 1 1 calc R . .
C120 C -0.2328(3) 0.6768(3) 0.0913(2) 0.0516(10) Uani 1 1 d . . .
H12A H -0.2947 0.7114 0.0587 0.077 Uiso 1 1 calc R . .
H12B H -0.2584 0.6848 0.1482 0.077 Uiso 1 1 calc R . .
H12C H -0.2188 0.6156 0.0930 0.077 Uiso 1 1 calc R . .
C121 C 0.0034(3) 0.5435(2) 0.2843(2) 0.0368(8) Uani 1 1 d . . .
H12D H 0.0627 0.5053 0.3188 0.044 Uiso 1 1 calc R . .
H12E H 0.0072 0.5149 0.2406 0.044 Uiso 1 1 calc R . .
C122 C -0.1193(3) 0.5509(2) 0.3395(2) 0.0437(9) Uani 1 1 d . . .
H12F H -0.1776 0.5997 0.3112 0.052 Uiso 1 1 calc R . .
H12G H -0.1181 0.5621 0.3927 0.052 Uiso 1 1 calc R . .
C123 C -0.1555(3) 0.4666(2) 0.3568(2) 0.0438(9) Uani 1 1 d . . .
H12H H -0.0884 0.4171 0.3727 0.053 Uiso 1 1 calc R . .
H12I H -0.2231 0.4646 0.4044 0.053 Uiso 1 1 calc R . .
C124 C -0.1907(3) 0.4579(2) 0.2818(2) 0.0469(10) Uani 1 1 d . . .
H12J H -0.2134 0.4034 0.2956 0.070 Uiso 1 1 calc R . .
H12K H -0.1234 0.4584 0.2349 0.070 Uiso 1 1 calc R . .
H12L H -0.2580 0.5062 0.2663 0.070 Uiso 1 1 calc R . .
C125 C 0.1686(3) 0.6033(2) 0.1992(2) 0.0361(8) Uani 1 1 d . . .
H12M H 0.1729 0.5760 0.1544 0.043 Uiso 1 1 calc R . .
H12N H 0.2138 0.5592 0.2406 0.043 Uiso 1 1 calc R . .
C126 C 0.2296(3) 0.6765(2) 0.1616(2) 0.0375(9) Uani 1 1 d . . .
H12O H 0.2413 0.6970 0.2065 0.045 Uiso 1 1 calc R . .
H12P H 0.1797 0.7255 0.1266 0.045 Uiso 1 1 calc R . .
C127 C 0.3501(3) 0.6440(2) 0.1083(2) 0.0375(8) Uani 1 1 d . . .
H12Q H 0.3920 0.5878 0.1403 0.045 Uiso 1 1 calc R . .
H12R H 0.3368 0.6344 0.0576 0.045 Uiso 1 1 calc R . .
C128 C 0.4274(3) 0.7067(2) 0.0828(2) 0.0494(10) Uani 1 1 d . . .
H12S H 0.5031 0.6832 0.0490 0.074 Uiso 1 1 calc R . .
H12T H 0.4422 0.7154 0.1328 0.074 Uiso 1 1 calc R . .
H12U H 0.3870 0.7621 0.0501 0.074 Uiso 1 1 calc R . .
C129 C 0.0228(3) 0.6788(2) 0.3053(2) 0.0351(8) Uani 1 1 d . . .
H12V H -0.0626 0.6935 0.3302 0.042 Uiso 1 1 calc R . .
H12W H 0.0452 0.7337 0.2756 0.042 Uiso 1 1 calc R . .
C130 C 0.0926(3) 0.6340(2) 0.3757(2) 0.0448(9) Uani 1 1 d . . .
H13A H 0.1764 0.6092 0.3524 0.054 Uiso 1 1 calc R . .
H13B H 0.0590 0.5863 0.4141 0.054 Uiso 1 1 calc R . .
C131 C 0.0866(3) 0.6990(3) 0.4233(2) 0.0485(10) Uani 1 1 d . . .
H13C H 0.0028 0.7312 0.4368 0.058 Uiso 1 1 calc R . .
H13D H 0.1139 0.6672 0.4766 0.058 Uiso 1 1 calc R . .
C132 C 0.1602(3) 0.7630(3) 0.3760(2) 0.0538(11) Uani 1 1 d . . .
H13E H 0.1518 0.8029 0.4099 0.081 Uiso 1 1 calc R . .
H13F H 0.1328 0.7957 0.3236 0.081 Uiso 1 1 calc R . .
H13G H 0.2438 0.7320 0.3639 0.081 Uiso 1 1 calc R . .
N201 N -0.3368(2) 1.03184(17) -0.03726(17) 0.0336(7) Uani 1 1 d . . .
H801 H -0.4103 1.0378 -0.0412 0.040 Uiso 1 1 calc R . .
N202 N -0.2998(2) 0.88493(16) 0.16791(16) 0.0303(6) Uani 1 1 d . . .
H802 H -0.2298 0.8919 0.1662 0.036 Uiso 1 1 calc R . .
N203 N -0.2284(2) 0.85382(16) 0.32006(16) 0.0301(6) Uani 1 1 d . . .
H803 H -0.1749 0.8646 0.2748 0.036 Uiso 1 1 calc R . .
N204 N -0.0604(2) 0.94903(17) 0.29834(18) 0.0378(7) Uani 1 1 d . . .
H804 H -0.0569 0.9349 0.2522 0.045 Uiso 1 1 calc R . .
O201 O -0.45395(18) 0.93034(14) 0.09847(14) 0.0348(6) Uani 1 1 d . . .
O202 O -0.2925(2) 0.86798(16) 0.45511(15) 0.0430(6) Uani 1 1 d . . .
C201 C 0.0078(3) 0.9943(2) 0.3076(3) 0.0490(10) Uani 1 1 d . . .
H201 H 0.0672 1.0165 0.2655 0.059 Uiso 1 1 calc R . .
C202 C -0.0233(4) 1.0031(2) 0.3886(3) 0.0497(10) Uani 1 1 d . . .
H202 H 0.0113 1.0317 0.4123 0.060 Uiso 1 1 calc R . .
C203 C -0.1151(3) 0.9622(2) 0.4297(2) 0.0420(9) Uani 1 1 d . . .
H203 H -0.1549 0.9584 0.4860 0.050 Uiso 1 1 calc R . .
C204 C -0.1367(3) 0.9284(2) 0.3729(2) 0.0342(8) Uani 1 1 d . . .
C205 C -0.2251(3) 0.8805(2) 0.3869(2) 0.0321(8) Uani 1 1 d . . .
C206 C -0.3090(3) 0.8108(2) 0.3168(2) 0.0281(8) Uani 1 1 d . . .
C207 C -0.3501(3) 0.7504(2) 0.3873(2) 0.0335(8) Uani 1 1 d . . .
H207 H -0.3229 0.7383 0.4379 0.040 Uiso 1 1 calc R . .
C208 C -0.4287(3) 0.7092(2) 0.3833(2) 0.0359(8) Uani 1 1 d . . .
H208 H -0.4566 0.6689 0.4311 0.043 Uiso 1 1 calc R . .
C209 C -0.4679(3) 0.7263(2) 0.3094(2) 0.0401(9) Uani 1 1 d . . .
H209 H -0.5238 0.6983 0.3071 0.048 Uiso 1 1 calc R . .
C210 C -0.4258(3) 0.7845(2) 0.2383(2) 0.0353(8) Uani 1 1 d . . .
H210 H -0.4518 0.7946 0.1876 0.042 Uiso 1 1 calc R . .
C211 C -0.3465(3) 0.8273(2) 0.2413(2) 0.0288(8) Uani 1 1 d . . .
C212 C -0.3524(3) 0.9301(2) 0.1005(2) 0.0288(8) Uani 1 1 d . . .
C213 C -0.2840(3) 0.9807(2) 0.0296(2) 0.0317(8) Uani 1 1 d . . .
C214 C -0.1702(3) 0.9898(2) 0.0122(2) 0.0360(8) Uani 1 1 d . . .
H214 H -0.1127 0.9625 0.0470 0.043 Uiso 1 1 calc R . .
C215 C -0.1546(3) 1.0473(2) -0.0675(2) 0.0397(9) Uani 1 1 d . . .
H215 H -0.0844 1.0656 -0.0960 0.048 Uiso 1 1 calc R . .
C216 C -0.2583(3) 1.0716(2) -0.0960(2) 0.0359(8) Uani 1 1 d . . .
H216 H -0.2731 1.1098 -0.1480 0.043 Uiso 1 1 calc R . .
N205 N -0.5542(2) 0.85819(16) 0.74609(17) 0.0343(7) Uani 1 1 d . . .
C217 C -0.4549(3) 0.8218(2) 0.7968(2) 0.0357(8) Uani 1 1 d . . .
H21A H -0.4512 0.7600 0.8236 0.043 Uiso 1 1 calc R . .
H21B H -0.3784 0.8251 0.7583 0.043 Uiso 1 1 calc R . .
C218 C -0.4691(3) 0.8680(2) 0.8642(2) 0.0416(9) Uani 1 1 d . . .
H21C H -0.4894 0.9313 0.8406 0.050 Uiso 1 1 calc R . .
H21D H -0.5348 0.8538 0.9102 0.050 Uiso 1 1 calc R . .
C219 C -0.3551(3) 0.8412(2) 0.8982(2) 0.0476(10) Uani 1 1 d . . .
H21E H -0.3735 0.8544 0.9534 0.057 Uiso 1 1 calc R . .
H21F H -0.3225 0.7780 0.9061 0.057 Uiso 1 1 calc R . .
C220 C -0.2620(3) 0.8864(3) 0.8411(3) 0.0557(11) Uani 1 1 d . . .
H22A H -0.1907 0.8672 0.8659 0.083 Uiso 1 1 calc R . .
H22B H -0.2932 0.9490 0.8338 0.083 Uiso 1 1 calc R . .
H22C H -0.2418 0.8724 0.7868 0.083 Uiso 1 1 calc R . .
C221 C -0.6748(3) 0.8697(2) 0.8038(2) 0.0373(9) Uani 1 1 d . . .
H22D H -0.7375 0.8946 0.7695 0.045 Uiso 1 1 calc R . .
H22E H -0.6816 0.9114 0.8360 0.045 Uiso 1 1 calc R . .
C222 C -0.6965(3) 0.7858(2) 0.8646(2) 0.0427(9) Uani 1 1 d . . .
H22F H -0.6982 0.7459 0.8329 0.051 Uiso 1 1 calc R . .
H22G H -0.6303 0.7578 0.8956 0.051 Uiso 1 1 calc R . .
C223 C -0.8130(3) 0.8021(3) 0.9260(2) 0.0535(11) Uani 1 1 d . . .
H22H H -0.8200 0.7473 0.9676 0.064 Uiso 1 1 calc R . .
H22I H -0.8116 0.8434 0.9563 0.064 Uiso 1 1 calc R . .
C224 C -0.9189(4) 0.8371(3) 0.8858(3) 0.0825(17) Uani 1 1 d . . .
H22J H -0.9907 0.8464 0.9285 0.124 Uiso 1 1 calc R . .
H22K H -0.9222 0.7959 0.8571 0.124 Uiso 1 1 calc R . .
H22L H -0.9136 0.8921 0.8454 0.124 Uiso 1 1 calc R . .
C225 C -0.5390(3) 0.7941(2) 0.6952(2) 0.0354(8) Uani 1 1 d . . .
H22M H -0.4637 0.7933 0.6542 0.042 Uiso 1 1 calc R . .
H22N H -0.5317 0.7357 0.7331 0.042 Uiso 1 1 calc R . .
C226 C -0.6389(3) 0.8128(2) 0.6486(2) 0.0391(9) Uani 1 1 d . . .
H22O H -0.6540 0.8734 0.6154 0.047 Uiso 1 1 calc R . .
H22P H -0.7125 0.8046 0.6889 0.047 Uiso 1 1 calc R . .
C227 C -0.6049(3) 0.7520(2) 0.5910(2) 0.0426(9) Uani 1 1 d . . .
H22Q H -0.5375 0.7658 0.5464 0.051 Uiso 1 1 calc R . .
H22R H -0.5784 0.6919 0.6233 0.051 Uiso 1 1 calc R . .
C228 C -0.7071(3) 0.7588(3) 0.5516(2) 0.0493(10) Uani 1 1 d . . .
H22S H -0.6814 0.7187 0.5153 0.074 Uiso 1 1 calc R . .
H22T H -0.7326 0.8179 0.5187 0.074 Uiso 1 1 calc R . .
H22U H -0.7735 0.7440 0.5955 0.074 Uiso 1 1 calc R . .
C229 C -0.5469(3) 0.9467(2) 0.6887(2) 0.0373(9) Uani 1 1 d . . .
H22V H -0.5447 0.9841 0.7228 0.045 Uiso 1 1 calc R . .
H22W H -0.6205 0.9727 0.6652 0.045 Uiso 1 1 calc R . .
C230 C -0.4407(3) 0.9475(2) 0.6163(2) 0.0422(9) Uani 1 1 d . . .
H23A H -0.4574 0.9317 0.5702 0.051 Uiso 1 1 calc R . .
H23B H -0.3699 0.9041 0.6351 0.051 Uiso 1 1 calc R . .
C231 C -0.4152(3) 1.0368(2) 0.5847(2) 0.0465(10) Uani 1 1 d . . .
H23C H -0.3631 1.0406 0.5291 0.056 Uiso 1 1 calc R . .
H23D H -0.4908 1.0813 0.5782 0.056 Uiso 1 1 calc R . .
C232 C -0.3569(4) 1.0557(3) 0.6421(3) 0.0587(11) Uani 1 1 d . . .
H23E H -0.3440 1.1139 0.6194 0.088 Uiso 1 1 calc R . .
H23F H -0.2805 1.0133 0.6470 0.088 Uiso 1 1 calc R . .
H23G H -0.4082 1.0524 0.6973 0.088 Uiso 1 1 calc R . .

loop_
_atom_site_aniso_label
_atom_site_aniso_U_11
_atom_site_aniso_U_22
_atom_site_aniso_U_33
_atom_site_aniso_U_23
_atom_site_aniso_U_13
_atom_site_aniso_U_12
F101 0.0285(10) 0.0367(11) 0.0355(11) -0.0049(9) -0.0072(8) -0.0078(9)
F201 0.0330(10) 0.0429(12) 0.0382(12) -0.0102(9) -0.0038(9) -0.0167(9)
N101 0.0292(15) 0.0318(15) 0.0302(16) -0.0077(13) -0.0063(13) -0.0067(13)
N102 0.0256(14) 0.0289(15) 0.0283(16) -0.0060(12) -0.0039(12) -0.0079(12)
N103 0.0294(15) 0.0339(16) 0.0301(17) -0.0070(13) -0.0028(12) -0.0131(13)
N104 0.0376(16) 0.0374(17) 0.0370(18) -0.0067(14) -0.0136(14) -0.0131(14)
O101 0.0295(13) 0.0394(14) 0.0367(14) -0.0053(11) -0.0061(10) -0.0128(11)
O102 0.0431(14) 0.0479(15) 0.0366(15) -0.0175(12) 0.0002(12) -0.0152(12)
C101 0.043(2) 0.0332(19) 0.026(2) -0.0048(16) -0.0043(16) -0.0152(17)
C102 0.0324(19) 0.045(2) 0.031(2) -0.0089(17) -0.0009(16) -0.0140(17)
C103 0.0299(18) 0.038(2) 0.030(2) -0.0098(16) -0.0091(15) -0.0095(16)
C104 0.0317(18) 0.0288(18) 0.0209(18) -0.0084(15) -0.0062(14) -0.0050(15)
C105 0.0323(19) 0.0267(18) 0.0272(19) -0.0115(15) -0.0037(15) -0.0076(16)
C106 0.0284(18) 0.0237(17) 0.036(2) -0.0089(15) -0.0048(15) -0.0033(15)
C107 0.040(2) 0.0304(19) 0.038(2) -0.0114(17) -0.0090(16) -0.0119(17)
C108 0.0365(19) 0.0316(19) 0.040(2) -0.0082(17) -0.0079(17) -0.0134(16)
C109 0.036(2) 0.0284(19) 0.037(2) -0.0025(16) 0.0008(16) -0.0120(16)
C110 0.0360(19) 0.0337(19) 0.027(2) -0.0080(16) -0.0035(15) -0.0049(16)
C111 0.0245(17) 0.0262(18) 0.034(2) -0.0112(15) -0.0026(15) -0.0035(15)
C112 0.0327(19) 0.0282(18) 0.033(2) -0.0071(16) -0.0081(17) -0.0007(16)
C113 0.0306(18) 0.0284(18) 0.036(2) -0.0083(16) -0.0074(16) -0.0050(15)
C114 0.044(2) 0.038(2) 0.042(2) -0.0132(18) -0.0158(18) -0.0055(18)
C115 0.060(3) 0.045(2) 0.056(3) -0.010(2) -0.029(2) -0.020(2)
C116 0.043(2) 0.043(2) 0.048(3) -0.0012(19) -0.0164(18) -0.0203(18)
N105 0.0327(16) 0.0256(15) 0.0392(18) -0.0117(13) -0.0052(13) -0.0009(13)
C117 0.037(2) 0.0295(18) 0.038(2) -0.0107(16) -0.0112(16) -0.0007(16)
C118 0.042(2) 0.035(2) 0.037(2) -0.0138(17) -0.0034(17) -0.0083(17)
C119 0.061(3) 0.037(2) 0.035(2) -0.0132(17) -0.0139(19) -0.0026(19)
C120 0.051(2) 0.053(2) 0.053(3) -0.019(2) -0.016(2) -0.005(2)
C121 0.040(2) 0.0262(18) 0.041(2) -0.0106(16) -0.0064(17) -0.0022(16)
C122 0.042(2) 0.043(2) 0.042(2) -0.0153(18) 0.0030(17) -0.0091(18)
C123 0.044(2) 0.039(2) 0.042(2) -0.0114(18) 0.0041(17) -0.0110(18)
C124 0.043(2) 0.052(2) 0.046(2) -0.0115(19) -0.0025(18) -0.0177(19)
C125 0.0320(19) 0.0329(19) 0.039(2) -0.0127(16) -0.0055(16) 0.0003(16)
C126 0.038(2) 0.033(2) 0.040(2) -0.0108(17) -0.0089(16) -0.0035(17)
C127 0.0347(19) 0.034(2) 0.043(2) -0.0112(17) -0.0046(16) -0.0074(16)
C128 0.044(2) 0.050(2) 0.057(3) -0.020(2) 0.0018(19) -0.019(2)
C129 0.0349(19) 0.0316(19) 0.038(2) -0.0140(16) -0.0062(16) -0.0018(16)
C130 0.051(2) 0.044(2) 0.037(2) -0.0052(18) -0.0135(18) -0.0079(19)
C131 0.049(2) 0.058(3) 0.038(2) -0.017(2) -0.0141(18) -0.001(2)
C132 0.057(3) 0.059(3) 0.055(3) -0.018(2) -0.023(2) -0.014(2)
N201 0.0298(15) 0.0334(16) 0.0372(18) -0.0088(14) -0.0084(13) -0.0052(13)
N202 0.0286(15) 0.0318(15) 0.0332(17) -0.0086(13) -0.0058(13) -0.0105(13)
N203 0.0277(14) 0.0330(16) 0.0296(16) -0.0105(13) -0.0034(12) -0.0064(13)
N204 0.0439(17) 0.0340(17) 0.0422(19) -0.0064(14) -0.0171(15) -0.0141(14)
O201 0.0271(13) 0.0388(14) 0.0374(14) -0.0067(11) -0.0070(10) -0.0085(11)
O202 0.0363(14) 0.0547(16) 0.0395(16) -0.0186(13) -0.0051(12) -0.0082(12)
C201 0.055(2) 0.046(2) 0.056(3) -0.003(2) -0.020(2) -0.027(2)
C202 0.067(3) 0.037(2) 0.059(3) -0.008(2) -0.035(2) -0.017(2)
C203 0.048(2) 0.036(2) 0.049(2) -0.0140(18) -0.0216(19) -0.0056(18)
C204 0.0344(19) 0.0291(19) 0.039(2) -0.0079(16) -0.0140(17) -0.0018(16)
C205 0.0306(19) 0.0273(18) 0.036(2) -0.0115(16) -0.0100(17) 0.0025(15)
C206 0.0223(17) 0.0252(17) 0.035(2) -0.0097(15) -0.0024(15) -0.0033(14)
C207 0.0309(18) 0.0318(19) 0.035(2) -0.0085(16) -0.0061(15) -0.0044(16)
C208 0.039(2) 0.034(2) 0.033(2) -0.0073(16) -0.0006(16) -0.0128(17)
C209 0.038(2) 0.041(2) 0.046(2) -0.0129(19) -0.0008(17) -0.0194(18)
C210 0.0347(19) 0.037(2) 0.037(2) -0.0120(17) -0.0067(16) -0.0116(17)
C211 0.0258(17) 0.0248(17) 0.034(2) -0.0111(15) -0.0026(15) -0.0025(15)
C212 0.0242(18) 0.0262(18) 0.036(2) -0.0135(16) -0.0040(15) -0.0016(15)
C213 0.0313(19) 0.0288(18) 0.035(2) -0.0115(16) -0.0083(16) -0.0024(16)
C214 0.0322(19) 0.038(2) 0.039(2) -0.0120(17) -0.0062(16) -0.0085(16)
C215 0.036(2) 0.043(2) 0.040(2) -0.0101(18) -0.0011(17) -0.0158(18)
C216 0.041(2) 0.0317(19) 0.033(2) -0.0082(16) -0.0030(17) -0.0102(17)
N205 0.0358(16) 0.0251(15) 0.0381(17) -0.0092(13) -0.0056(13) -0.0016(13)
C217 0.0349(19) 0.0323(19) 0.039(2) -0.0100(16) -0.0092(16) -0.0039(16)
C218 0.049(2) 0.040(2) 0.037(2) -0.0151(17) -0.0035(17) -0.0116(18)
C219 0.057(2) 0.042(2) 0.048(2) -0.0193(19) -0.013(2) -0.008(2)
C220 0.052(2) 0.058(3) 0.066(3) -0.030(2) -0.010(2) -0.011(2)
C221 0.0347(19) 0.033(2) 0.039(2) -0.0112(17) -0.0016(16) -0.0042(16)
C222 0.041(2) 0.044(2) 0.041(2) -0.0052(18) -0.0056(17) -0.0138(18)
C223 0.062(3) 0.058(3) 0.045(2) -0.015(2) 0.003(2) -0.030(2)
C224 0.038(2) 0.078(3) 0.092(4) 0.017(3) 0.004(2) -0.010(2)
C225 0.0350(19) 0.0285(18) 0.039(2) -0.0138(16) -0.0052(16) 0.0004(16)
C226 0.0334(19) 0.037(2) 0.041(2) -0.0079(17) -0.0088(16) 0.0001(17)
C227 0.0336(19) 0.051(2) 0.045(2) -0.0197(19) -0.0091(17) -0.0042(18)
C228 0.048(2) 0.057(3) 0.048(3) -0.014(2) -0.0132(19) -0.015(2)
C229 0.0356(19) 0.0269(18) 0.041(2) -0.0053(16) -0.0021(16) -0.0027(16)
C230 0.041(2) 0.036(2) 0.038(2) -0.0073(17) 0.0007(17) -0.0012(17)
C231 0.035(2) 0.041(2) 0.047(2) -0.0018(19) -0.0002(18) -0.0032(18)
C232 0.056(3) 0.049(3) 0.068(3) -0.011(2) -0.003(2) -0.019(2)

loop_
_atom_type_symbol
_atom_type_description
_atom_type_scat_dispersion_real
_atom_type_scat_dispersion_imag
_atom_type_scat_source
C C 0.0033 0.0016 'International Tables Vol C Tables 4.2.6.8 and 6.1.1.4'
H H 0.0000 0.0000 'International Tables Vol C Tables 4.2.6.8 and 6.1.1.4'
N N 0.0061 0.0033 'International Tables Vol C Tables 4.2.6.8 and 6.1.1.4'
O O 0.0106 0.0060 'International Tables Vol C Tables 4.2.6.8 and 6.1.1.4'
F F 0.0171 0.0103 'International Tables Vol C Tables 4.2.6.8 and 6.1.1.4'

loop_
_geom_angle_atom_site_label_1
_geom_angle_atom_site_label_2
_geom_angle_atom_site_label_3
_geom_angle
_geom_angle_site_symmetry_1
_geom_angle_site_symmetry_3
_geom_angle_publ_flag
C101 N101 C104 110.2(3) . . ?
C105 N102 C106 125.4(3) . . ?
C112 N103 C111 125.6(3) . . ?
C116 N104 C113 108.6(3) . . ?
N101 C101 C102 108.1(3) . . ?
C101 C102 C103 107.9(4) . . ?
C104 C103 C102 107.4(4) . . ?
C103 C104 N101 106.5(3) . . ?
C103 C104 C105 134.2(3) . . ?
N101 C104 C105 119.3(3) . . ?
O101 C105 N102 122.4(3) . . ?
O101 C105 C104 120.5(3) . . ?
N102 C105 C104 117.2(3) . . ?
C107 C106 C111 118.6(3) . . ?
C107 C106 N102 121.0(3) . . ?
C111 C106 N102 120.3(3) . . ?
C108 C107 C106 120.6(4) . . ?
C109 C108 C107 120.8(3) . . ?
C110 C109 C108 119.7(3) . . ?
C109 C110 C111 120.2(3) . . ?
N103 C111 C106 118.8(3) . . ?
N103 C111 C110 121.0(3) . . ?
C106 C111 C110 120.2(3) . . ?
O102 C112 N103 124.1(3) . . ?
O102 C112 C113 121.0(3) . . ?
N103 C112 C113 114.9(3) . . ?
C114 C113 N104 108.1(3) . . ?
C114 C113 C112 127.3(4) . . ?
N104 C113 C112 124.6(3) . . ?
C113 C114 C115 106.8(4) . . ?
C116 C115 C114 107.9(4) . . ?
N104 C116 C115 108.6(4) . . ?
C125 N105 C129 112.0(3) . . ?
C125 N105 C121 106.4(3) . . ?
C129 N105 C121 110.1(3) . . ?
C125 N105 C117 110.2(3) . . ?
C129 N105 C117 106.1(3) . . ?
C121 N105 C117 112.1(3) . . ?
N105 C117 C118 115.3(3) . . ?
C119 C118 C117 109.8(3) . . ?
C120 C119 C118 112.7(4) . . ?
N105 C121 C122 116.3(3) . . ?
C121 C122 C123 109.2(3) . . ?
C124 C123 C122 112.2(3) . . ?
N105 C125 C126 116.0(3) . . ?
C125 C126 C127 109.1(3) . . ?
C128 C127 C126 112.4(3) . . ?
N105 C129 C130 116.0(3) . . ?
C129 C130 C131 109.5(3) . . ?
C132 C131 C130 113.9(4) . . ?
C216 N201 C213 109.7(3) . . ?
C212 N202 C211 126.9(3) . . ?
C205 N203 C206 126.1(3) . . ?
C201 N204 C204 109.1(3) . . ?
N204 C201 C202 108.4(4) . . ?
C201 C202 C203 107.7(4) . . ?
C204 C203 C202 107.0(4) . . ?
C203 C204 N204 107.9(3) . . ?
C203 C204 C205 127.0(4) . . ?
N204 C204 C205 125.1(3) . . ?
O202 C205 N203 124.2(3) . . ?
O202 C205 C204 120.4(3) . . ?
N203 C205 C204 115.4(3) . . ?
N203 C206 C211 118.9(3) . . ?
N203 C206 C207 121.0(3) . . ?
C211 C206 C207 120.1(3) . . ?
C208 C207 C206 120.4(4) . . ?
C207 C208 C209 119.9(4) . . ?
C208 C209 C210 120.5(4) . . ?
C211 C210 C209 120.4(4) . . ?
C210 C211 C206 118.7(3) . . ?
C210 C211 N202 120.8(3) . . ?
C206 C211 N202 120.5(3) . . ?
O201 C212 N202 122.3(3) . . ?
O201 C212 C213 120.4(3) . . ?
N202 C212 C213 117.3(3) . . ?
C214 C213 N201 107.2(4) . . ?
C214 C213 C212 133.6(3) . . ?
N201 C213 C212 119.1(3) . . ?
C213 C214 C215 107.2(4) . . ?
C216 C215 C214 107.6(4) . . ?
N201 C216 C215 108.2(4) . . ?
C221 N205 C225 111.0(3) . . ?
C221 N205 C229 107.4(3) . . ?
C225 N205 C229 110.4(3) . . ?
C221 N205 C217 110.3(3) . . ?
C225 N205 C217 106.9(3) . . ?
C229 N205 C217 110.9(3) . . ?
C218 C217 N205 114.5(3) . . ?
C219 C218 C217 110.6(3) . . ?
C220 C219 C218 112.7(4) . . ?
N205 C221 C222 113.6(3) . . ?
C223 C222 C221 111.4(4) . . ?
C224 C223 C222 113.4(4) . . ?
C226 C225 N205 115.0(3) . . ?
C225 C226 C227 109.7(3) . . ?
C228 C227 C226 112.3(3) . . ?
N205 C229 C230 115.9(3) . . ?
C229 C230 C231 110.9(3) . . ?
C232 C231 C230 113.0(3) . . ?

loop_
_geom_bond_atom_site_label_1
_geom_bond_atom_site_label_2
_geom_bond_distance
_geom_bond_site_symmetry_2
_geom_bond_publ_flag
N101 C101 1.353(5) . ?
N101 C104 1.380(5) . ?
N102 C105 1.372(5) . ?
N102 C106 1.431(5) . ?
N103 C112 1.377(5) . ?
N103 C111 1.402(5) . ?
N104 C116 1.346(5) . ?
N104 C113 1.387(5) . ?
O101 C105 1.230(5) . ?
O102 C112 1.233(5) . ?
C101 C102 1.357(6) . ?
C102 C103 1.414(5) . ?
C103 C104 1.380(6) . ?
C104 C105 1.459(6) . ?
C106 C107 1.387(5) . ?
C106 C111 1.404(5) . ?
C107 C108 1.385(6) . ?
C108 C109 1.385(5) . ?
C109 C110 1.373(5) . ?
C110 C111 1.404(5) . ?
C112 C113 1.458(5) . ?
C113 C114 1.370(5) . ?
C114 C115 1.401(6) . ?
C115 C116 1.371(6) . ?
N105 C125 1.516(6) . ?
N105 C129 1.517(5) . ?
N105 C121 1.524(5) . ?
N105 C117 1.532(5) . ?
C117 C118 1.534(5) . ?
C118 C119 1.529(6) . ?
C119 C120 1.514(6) . ?
C121 C122 1.524(6) . ?
C122 C123 1.532(6) . ?
C123 C124 1.516(5) . ?
C125 C126 1.517(6) . ?
C126 C127 1.533(6) . ?
C127 C128 1.513(6) . ?
C129 C130 1.523(6) . ?
C130 C131 1.525(6) . ?
C131 C132 1.513(6) . ?
N201 C216 1.355(5) . ?
N201 C213 1.379(5) . ?
N202 C212 1.367(5) . ?
N202 C211 1.436(5) . ?
N203 C205 1.365(5) . ?
N203 C206 1.402(5) . ?
N204 C201 1.348(5) . ?
N204 C204 1.380(6) . ?
O201 C212 1.233(5) . ?
O202 C205 1.235(5) . ?
C201 C202 1.379(6) . ?
C202 C203 1.401(6) . ?
C203 C204 1.379(5) . ?
C204 C205 1.458(6) . ?
C206 C211 1.403(5) . ?
C206 C207 1.408(5) . ?
C207 C208 1.362(5) . ?
C208 C209 1.384(5) . ?
C209 C210 1.398(6) . ?
C210 C211 1.383(5) . ?
C212 C213 1.469(6) . ?
C213 C214 1.372(6) . ?
C214 C215 1.417(6) . ?
C215 C216 1.361(6) . ?
N205 C221 1.522(6) . ?
N205 C225 1.523(5) . ?
N205 C229 1.526(5) . ?
N205 C217 1.528(6) . ?
C217 C218 1.525(5) . ?
C218 C219 1.519(6) . ?
C219 C220 1.515(6) . ?
C221 C222 1.526(6) . ?
C222 C223 1.522(7) . ?
C223 C224 1.484(7) . ?
C225 C226 1.520(6) . ?
C226 C227 1.523(6) . ?
C227 C228 1.515(6) . ?
C229 C230 1.530(6) . ?
C230 C231 1.530(6) . ?
C231 C232 1.502(6) . ?

loop_
_geom_hbond_atom_site_label_D
_geom_hbond_atom_site_label_H
_geom_hbond_atom_site_label_A
_geom_hbond_distance_DH
_geom_hbond_distance_HA
_geom_hbond_distance_DA
_geom_hbond_angle_DHA
_geom_hbond_site_symmetry_A
N101 H901 O101 0.88 1.96 2.798(8) 158.9 2_565
N102 H902 F101 0.88 1.83 2.704(7) 169.2 .
N103 H903 F101 0.88 1.79 2.666(8) 170.3 .
N104 H904 F101 0.88 1.80 2.656(5) 163.7 .
N201 H801 O201 0.88 1.98 2.806(8) 156.2 2_475
N202 H802 F201 0.88 1.87 2.733(7) 168.6 .
N203 H803 F201 0.88 1.76 2.639(8) 174.1 .
N204 H804 F201 0.88 1.81 2.666(5) 162.9 .

loop_
_cod_related_entry_id
_cod_related_entry_database
_cod_related_entry_code
1 ChemSpider 30652885
